data_4508053
loop_
_publ_author_name
'Chaudhari, Abhijeet K.'
'Nagarkar, Sanjog S.'
'Joarder, Biplab'
'Ghosh, Sujit K.'

_publ_section_title
;
 A Continuous \p-Stacked Starfish Array of Two-Dimensional Luminescent MOF
 for Detection of Nitro Explosives
;
_journal_issue 8
_journal_name_full 'Crystal Growth &amp; Design'
_journal_page_first 3716
_journal_paper_doi 10.1021/cg400749m
_journal_volume 13
_journal_year 2013
_chemical_formula_sum 'C12 H8.58 O3.33 Zn0.5'
_chemical_formula_weight 238.79
_chemical_name_systematic
;
 ?
;
_space_group_IT_number 163
_symmetry_cell_setting trigonal
_symmetry_space_group_name_Hall '-P 3 2c'
_symmetry_space_group_name_H-M 'P -3 1 c'
_atom_sites_solution_hydrogens geom
_atom_sites_solution_primary direct
_atom_sites_solution_secondary difmap
_audit_creation_method SHELXL-97
_cell_angle_alpha 90.00
_cell_angle_beta 90.00
_cell_angle_gamma 120.00
_cell_formula_units_Z 12
_cell_length_a 16.6972(19)
_cell_length_b 16.6972(19)
_cell_length_c 14.3042(18)
_cell_measurement_temperature 200(2)
_cell_volume 3453.7(7)
_computing_cell_refinement 'Bruker SMART'
_computing_data_collection 'Bruker SMART'
_computing_data_reduction 'Bruker SAINT'
_computing_molecular_graphics 'Bruker SHELXTL'
_computing_publication_material 'Bruker SHELXTL'
_computing_structure_refinement 'SHELXL-97 (Sheldrick, 2008)'
_computing_structure_solution 'SHELXL-97 (Sheldrick, 2008)'
_diffrn_ambient_temperature 200(2)
_diffrn_measured_fraction_theta_full 0.999
_diffrn_measured_fraction_theta_max 0.999
_diffrn_radiation_monochromator graphite
_diffrn_radiation_source 'fine-focus sealed tube'
_diffrn_radiation_type MoK\a
_diffrn_radiation_wavelength 0.71073
_diffrn_reflns_av_R_equivalents 0.0354
_diffrn_reflns_av_sigmaI/netI 0.0213
_diffrn_reflns_limit_h_max 22
_diffrn_reflns_limit_h_min -22
_diffrn_reflns_limit_k_max 21
_diffrn_reflns_limit_k_min -21
_diffrn_reflns_limit_l_max 19
_diffrn_reflns_limit_l_min -9
_diffrn_reflns_number 21700
_diffrn_reflns_theta_full 28.28
_diffrn_reflns_theta_max 28.28
_diffrn_reflns_theta_min 2.00
_exptl_absorpt_coefficient_mu 1.105
_exptl_absorpt_correction_T_max 0.9366
_exptl_absorpt_correction_T_min 0.8975
_exptl_absorpt_correction_type multi-scan
_exptl_absorpt_process_details 'multi-scan absorption correction'
_exptl_crystal_colour Colourless
_exptl_crystal_density_diffrn 1.378
_exptl_crystal_density_method 'not measured'
_exptl_crystal_description Block
_exptl_crystal_F_000 1467
_exptl_crystal_size_max 0.10
_exptl_crystal_size_mid 0.08
_exptl_crystal_size_min 0.06
_refine_diff_density_max 2.158
_refine_diff_density_min -0.535
_refine_diff_density_rms 0.183
_refine_ls_extinction_coef 0.012(2)
_refine_ls_extinction_expression Fc^*^=kFc[1+0.001xFc^2^\l^3^/sin(2\q)]^-1/4^
_refine_ls_extinction_method SHELXL
_refine_ls_goodness_of_fit_ref 1.259
_refine_ls_hydrogen_treatment constr
_refine_ls_matrix_type full
_refine_ls_number_parameters 135
_refine_ls_number_reflns 2871
_refine_ls_number_restraints 4
_refine_ls_restrained_S_all 1.329
_refine_ls_R_factor_all 0.0957
_refine_ls_R_factor_gt 0.0812
_refine_ls_shift/su_max 4.624
_refine_ls_shift/su_mean 0.353
_refine_ls_structure_factor_coef Fsqd
_refine_ls_weighting_details 'calc w=1/[\s^2^(Fo^2^)+(0.1330P)^2^+5.4326P] where P=(Fo^2^+2Fc^2^)/3'
_refine_ls_weighting_scheme calc
_refine_ls_wR_factor_gt 0.2488
_refine_ls_wR_factor_ref 0.2616
_reflns_number_gt 2314
_reflns_number_total 2871
_reflns_threshold_expression >2\s(I)
_cod_data_source_file cg400749m_si_002.cif
_cod_data_source_block compound1
_cod_depositor_comments
;
The following automatic conversions were performed:

'_symmetry_cell_setting' value 'Trigonal' changed to 'trigonal'
according to /home/saulius/struct/CIF-dictionaries/cif_core.dic
dictionary named 'cif_core.dic' version 2.4.2 from 2011-04-26.

Automatic conversion script
Id: cif_fix_values 1891 2012-01-12 08:04:46Z andrius 
;
_cod_original_sg_symbol_H-M P-31C
_cod_original_formula_sum 'C12 H8.58 O3.33 Zn0.50'
_cod_database_code 4508053

loop_
_symmetry_equiv_pos_as_xyz
'x, y, z'
'-y, x-y, z'
'-x+y, -x, z'
'-y, -x, -z+1/2'
'-x+y, y, -z+1/2'
'x, x-y, -z+1/2'
'-x, -y, -z'
'y, -x+y, -z'
'x-y, x, -z'
'y, x, z-1/2'
'x-y, -y, z-1/2'
'-x, -x+y, z-1/2'

loop_
_atom_site_label
_atom_site_type_symbol
_atom_site_fract_x
_atom_site_fract_y
_atom_site_fract_z
_atom_site_U_iso_or_equiv
_atom_site_adp_type
_atom_site_occupancy
_atom_site_symmetry_multiplicity
_atom_site_calc_flag
_atom_site_refinement_flags
C1 C 0.2118(3) 0.7003(3) 0.1060(5) 0.0461(13) Uani 1 1 d .
C2 C 0.1417(3) 0.7301(3) 0.1141(4) 0.0385(11) Uani 1 1 d .
C3 C 0.0917(4) 0.7139(3) 0.1948(4) 0.0447(12) Uani 1 1 d .
H3 H 0.1012 0.6832 0.2440 0.054 Uiso 1 1 calc R
C4 C 0.0263(4) 0.7428(3) 0.2048(4) 0.0417(11) Uani 1 1 d .
H4 H -0.0081 0.7311 0.2594 0.050 Uiso 1 1 calc R
C5 C 0.0149(3) 0.7891(3) 0.1309(4) 0.0371(10) Uani 1 1 d .
C6 C 0.0634(4) 0.8050(4) 0.0492(4) 0.0431(12) Uani 1 1 d .
H6 H 0.0537 0.8355 -0.0001 0.052 Uiso 1 1 calc R
C7 C 0.1271(4) 0.7753(4) 0.0409(4) 0.0423(11) Uani 1 1 d .
H7 H 0.1603 0.7859 -0.0143 0.051 Uiso 1 1 calc R
C8 C -0.0219(3) 0.9092(3) 0.1346(3) 0.0317(9) Uani 1 1 d .
C9 C -0.0931(3) 0.9293(3) 0.1346(3) 0.0324(9) Uani 1 1 d .
H9 H -0.1548 0.8826 0.1346 0.039 Uiso 1 1 calc R
O1 O 0.2259(3) 0.6630(3) 0.1734(4) 0.0612(13) Uani 1 1 d .
O2 O 0.2524(3) 0.7144(3) 0.0270(3) 0.0540(11) Uani 1 1 d .
O3 O 0.3333 0.6667 -0.1352(8) 0.185(11) Uani 1 3 d S
O4 O -0.0508(2) 0.8165(2) 0.1412(3) 0.0408(8) Uani 1 1 d .
Zn1 Zn 0.3333 0.6667 0.2500 0.0269(4) Uani 1 6 d S
Zn2 Zn 0.3333 0.6667 0.00282(8) 0.0419(4) Uani 1 3 d S
C2S C 0.055(3) 0.509(6) -0.047(7) 0.54(8) Uani 1 1 d D
C3S C -0.046(3) 0.535(2) -0.031(3) 0.231(15) Uiso 1 1 d D
C1S C 0.024(8) 0.557(11) -0.088(12) 0.84(16) Uiso 1 1 d D

loop_
_atom_site_aniso_label
_atom_site_aniso_U_11
_atom_site_aniso_U_22
_atom_site_aniso_U_33
_atom_site_aniso_U_23
_atom_site_aniso_U_13
_atom_site_aniso_U_12
C1 0.028(2) 0.029(2) 0.077(4) 0.008(2) -0.015(2) 0.0109(18)
C2 0.034(2) 0.025(2) 0.054(3) 0.0022(19) -0.014(2) 0.0134(18)
C3 0.049(3) 0.027(2) 0.053(3) 0.005(2) -0.016(2) 0.015(2)
C4 0.045(3) 0.030(2) 0.044(3) 0.0043(19) -0.002(2) 0.015(2)
C5 0.034(2) 0.028(2) 0.048(3) 0.0019(19) -0.0041(19) 0.0147(18)
C6 0.053(3) 0.050(3) 0.042(3) 0.007(2) -0.004(2) 0.037(3)
C7 0.046(3) 0.045(3) 0.046(3) 0.006(2) -0.001(2) 0.030(2)
C8 0.034(2) 0.029(2) 0.031(2) 0.0006(16) 0.0011(17) 0.0152(18)
C9 0.032(2) 0.032(2) 0.032(2) 0.0023(17) 0.0022(16) 0.0156(18)
O1 0.039(2) 0.048(2) 0.097(4) 0.024(2) -0.014(2) 0.0214(18)
O2 0.047(2) 0.048(2) 0.076(3) 0.008(2) -0.008(2) 0.0306(19)
O3 0.253(18) 0.253(18) 0.047(7) 0.000 0.000 0.127(9)
O4 0.0373(18) 0.0289(16) 0.055(2) 0.0054(14) 0.0054(15) 0.0157(14)
Zn1 0.0210(4) 0.0210(4) 0.0387(7) 0.000 0.000 0.0105(2)
Zn2 0.0406(5) 0.0406(5) 0.0446(7) 0.000 0.000 0.0203(2)
C2S 0.24(6) 0.37(12) 0.50(16) -0.14(13) -0.16(9) -0.21(8)

loop_
_atom_type_symbol
_atom_type_description
_atom_type_scat_dispersion_real
_atom_type_scat_dispersion_imag
_atom_type_scat_source
C C 0.0033 0.0016 'International Tables Vol C Tables 4.2.6.8 and 6.1.1.4'
H H 0.0000 0.0000 'International Tables Vol C Tables 4.2.6.8 and 6.1.1.4'
O O 0.0106 0.0060 'International Tables Vol C Tables 4.2.6.8 and 6.1.1.4'
Zn Zn 0.2839 1.4301 'International Tables Vol C Tables 4.2.6.8 and 6.1.1.4'

loop_
_geom_angle_atom_site_label_1
_geom_angle_atom_site_label_2
_geom_angle_atom_site_label_3
_geom_angle
_geom_angle_site_symmetry_1
_geom_angle_site_symmetry_3
O1 C1 O2 124.6(5) . .
O1 C1 C2 119.2(6) . .
O2 C1 C2 116.2(5) . .
C3 C2 C7 119.4(5) . .
C3 C2 C1 120.2(5) . .
C7 C2 C1 120.4(5) . .
C2 C3 C4 121.3(4) . .
C2 C3 H3 119.4 . .
C4 C3 H3 119.3 . .
C5 C4 C3 117.6(5) . .
C5 C4 H4 121.2 . .
C3 C4 H4 121.1 . .
C6 C5 C4 122.0(5) . .
C6 C5 O4 120.9(4) . .
C4 C5 O4 117.1(5) . .
C5 C6 C7 119.2(5) . .
C5 C6 H6 120.4 . .
C7 C6 H6 120.4 . .
C6 C7 C2 120.4(5) . .
C6 C7 H7 119.8 . .
C2 C7 H7 119.7 . .
O4 C8 C9 114.3(4) . .
O4 C8 C9 123.0(4) . 2_675
C9 C8 C9 122.5(4) . 2_675
C8 C9 C8 117.5(4) . 3_465
C8 C9 H9 121.2 . .
C8 C9 H9 121.3 3_465 .
C1 O1 Zn1 141.0(4) . .
C1 O2 Zn2 120.2(3) . .
C8 O4 C5 118.2(4) . .
O1 Zn1 O1 87.5(3) . 4_665
O1 Zn1 O1 94.7(2) . 3_565
O1 Zn1 O1 83.1(2) 4_665 3_565
O1 Zn1 O1 83.1(2) . 6_565
O1 Zn1 O1 94.7(2) 4_665 6_565
O1 Zn1 O1 177.1(2) 3_565 6_565
O1 Zn1 O1 94.7(2) . 2_665
O1 Zn1 O1 177.1(2) 4_665 2_665
O1 Zn1 O1 94.7(2) 3_565 2_665
O1 Zn1 O1 87.5(3) 6_565 2_665
O1 Zn1 O1 177.1(2) . 5
O1 Zn1 O1 94.7(2) 4_665 5
O1 Zn1 O1 87.5(3) 3_565 5
O1 Zn1 O1 94.7(2) 6_565 5
O1 Zn1 O1 83.1(2) 2_665 5
O2 Zn2 O2 116.81(9) . 3_565
O2 Zn2 O2 116.81(9) . 2_665
O2 Zn2 O2 116.81(9) 3_565 2_665
O2 Zn2 O3 100.41(14) . .
O2 Zn2 O3 100.41(14) 3_565 .
O2 Zn2 O3 100.41(14) 2_665 .
C1S C2S C3S 141(10) . 7_565
C1S C2S C1S 112(8) . 7_565
C3S C2S C1S 30(3) 7_565 7_565
C2S C3S C1S 121(5) 7_565 .
C2S C3S C1S 19(4) 7_565 7_565
C1S C3S C1S 102(6) . 7_565
C2S C1S C3S 97(9) . .
C2S C1S C3S 20(6) . 7_565
C3S C1S C3S 78(6) . 7_565
C2S C1S C2S 68(8) . 7_565
C3S C1S C2S 29(3) . 7_565
C3S C1S C2S 49(4) 7_565 7_565

loop_
_geom_bond_atom_site_label_1
_geom_bond_atom_site_label_2
_geom_bond_distance
_geom_bond_site_symmetry_2
C1 O1 1.232(7) .
C1 O2 1.278(8) .
C1 C2 1.489(7) .
C2 C3 1.370(8) .
C2 C7 1.382(7) .
C3 C4 1.404(8) .
C3 H3 0.9300 .
C4 C5 1.378(7) .
C4 H4 0.9300 .
C5 C6 1.370(8) .
C5 O4 1.391(6) .
C6 C7 1.386(7) .
C6 H6 0.9300 .
C7 H7 0.9300 .
C8 O4 1.376(5) .
C8 C9 1.388(6) .
C8 C9 1.388(6) 2_675
C9 C8 1.388(6) 3_465
C9 H9 0.9300 .
O1 Zn1 2.077(4) .
O2 Zn2 1.913(4) .
O3 Zn2 1.974(12) .
Zn1 O1 2.077(4) 4_665
Zn1 O1 2.077(4) 3_565
Zn1 O1 2.077(4) 6_565
Zn1 O1 2.077(4) 2_665
Zn1 O1 2.077(4) 5
Zn2 O2 1.913(4) 3_565
Zn2 O2 1.913(4) 2_665
C2S C1S 1.28(7) .
C2S C3S 1.30(11) 7_565
C2S C1S 2.29(15) 7_565
C3S C2S 1.30(11) 7_565
C3S C1S 1.33(7) .
C3S C1S 2.43(11) 7_565
C1S C3S 2.43(11) 7_565
C1S C2S 2.29(15) 7_565
